data_7107683
loop_
_publ_author_name
'Wei-Min Ching'
'Chen-Hsiung Hung'

_publ_section_title
;
 Interior Aliphatic C-H Bond Activation on Iron(II) N-Confused Porphyrin
 through Synergistic Nitric Oxide Binding and Iron Oxidation
;
_journal_name_full Chem.Commun.
_journal_page_first 4989
_journal_paper_doi 10.1039/c2cc31053h
_journal_volume 48
_journal_year 2012
_chemical_formula_sum 'C93 H68 B2 Cl6 F8 Fe2 N8 O'
_chemical_formula_weight 1811.57
_chemical_name_systematic
;
?
;
_space_group_IT_number 14
_symmetry_cell_setting monoclinic
_symmetry_space_group_name_Hall '-P 2yn'
_symmetry_space_group_name_H-M 'P 1 21/n 1'
_atom_sites_solution_hydrogens geom
_atom_sites_solution_primary direct
_atom_sites_solution_secondary difmap
_audit_creation_method SHELXL-97
_cell_angle_alpha 90.00
_cell_angle_beta 106.170(3)
_cell_angle_gamma 90.00
_cell_formula_units_Z 4
_cell_length_a 18.0177(11)
_cell_length_b 16.7896(10)
_cell_length_c 28.1291(17)
_cell_measurement_temperature 150(2)
_cell_volume 8172.7(9)
_computing_cell_refinement 'Bruker SMART'
_computing_data_collection 'Bruker SMART'
_computing_data_reduction 'Bruker SAINT'
_computing_molecular_graphics 'Bruker SHELXTL'
_computing_publication_material 'Bruker SHELXTL'
_computing_structure_refinement 'SHELXL-97 (Sheldrick, 1997)'
_computing_structure_solution 'SHELXS-97 (Sheldrick, 1990)'
_diffrn_ambient_temperature 150(2)
_diffrn_measured_fraction_theta_full 0.996
_diffrn_measured_fraction_theta_max 0.996
_diffrn_radiation_monochromator graphite
_diffrn_radiation_source 'fine-focus sealed tube'
_diffrn_radiation_type MoK\a
_diffrn_radiation_wavelength 0.71073
_diffrn_reflns_av_R_equivalents 0.1261
_diffrn_reflns_av_sigmaI/netI 0.1696
_diffrn_reflns_limit_h_max 21
_diffrn_reflns_limit_h_min -19
_diffrn_reflns_limit_k_max 19
_diffrn_reflns_limit_k_min -20
_diffrn_reflns_limit_l_max 33
_diffrn_reflns_limit_l_min -32
_diffrn_reflns_number 53926
_diffrn_reflns_theta_full 25.19
_diffrn_reflns_theta_max 25.19
_diffrn_reflns_theta_min 1.21
_exptl_absorpt_coefficient_mu 0.625
_exptl_absorpt_correction_T_max 0.9401
_exptl_absorpt_correction_T_min 0.8852
_exptl_absorpt_correction_type empirical
_exptl_absorpt_process_details SADABS
_exptl_crystal_density_diffrn 1.472
_exptl_crystal_density_method 'not measured'
_exptl_crystal_F_000 3704
_exptl_crystal_size_max 0.20
_exptl_crystal_size_mid 0.14
_exptl_crystal_size_min 0.10
_refine_diff_density_max 0.881
_refine_diff_density_min -0.816
_refine_diff_density_rms 0.190
_refine_ls_extinction_method none
_refine_ls_goodness_of_fit_ref 1.071
_refine_ls_hydrogen_treatment constr
_refine_ls_matrix_type full
_refine_ls_number_parameters 1081
_refine_ls_number_reflns 14636
_refine_ls_number_restraints 4
_refine_ls_restrained_S_all 1.071
_refine_ls_R_factor_all 0.2052
_refine_ls_R_factor_gt 0.0834
_refine_ls_shift/su_max 0.001
_refine_ls_shift/su_mean 0.000
_refine_ls_structure_factor_coef Fsqd
_refine_ls_weighting_details 'calc w=1/[\s^2^(Fo^2^)+(0.1200P)^2^+0.5777P] where P=(Fo^2^+2Fc^2^)/3'
_refine_ls_weighting_scheme calc
_refine_ls_wR_factor_gt 0.2009
_refine_ls_wR_factor_ref 0.2719
_reflns_number_gt 6399
_reflns_number_total 14636
_reflns_threshold_expression >2sigma(I)
_cod_data_source_file c2cc31053h.txt
_cod_data_source_block i10995mp_FeHCTPPCH3_2_O_BF4_2_cmpd4
_cod_original_sg_symbol_H-M P2(1)/n
_cod_database_code 7107683

loop_
_symmetry_equiv_pos_as_xyz
'x, y, z'
'-x+1/2, y+1/2, -z+1/2'
'-x, -y, -z'
'x-1/2, -y-1/2, z-1/2'

loop_
_atom_site_label
_atom_site_type_symbol
_atom_site_fract_x
_atom_site_fract_y
_atom_site_fract_z
_atom_site_U_iso_or_equiv
_atom_site_adp_type
_atom_site_occupancy
_atom_site_symmetry_multiplicity
_atom_site_calc_flag
_atom_site_refinement_flags
_atom_site_disorder_assembly
_atom_site_disorder_group
Fe2 Fe 0.04552(6) 0.48815(7) 0.24454(4) 0.0260(3) Uani 1 1 d . A 4
Fe1 Fe 0.01369(6) 0.28921(7) 0.24127(4) 0.0271(3) Uani 1 1 d . A 4
N1 N 0.1505(4) 0.2727(4) 0.3754(2) 0.0340(17) Uani 1 1 d . A 4
H1 H 0.1568 0.2897 0.4059 0.041 Uiso 1 1 calc R A 4
N2 N 0.0901(3) 0.2600(4) 0.1996(2) 0.0288(15) Uani 1 1 d . A 4
N3 N -0.0740(3) 0.2841(4) 0.1779(2) 0.0281(15) Uani 1 1 d . A 4
N4 N -0.0661(3) 0.2578(4) 0.2803(2) 0.0286(15) Uani 1 1 d . A 4
N5 N 0.1630(4) 0.4759(4) 0.3859(2) 0.0301(16) Uani 1 1 d . A 4
H5 H 0.2026 0.4525 0.4067 0.036 Uiso 1 1 calc R A 4
N6 N 0.1579(3) 0.5067(4) 0.2387(2) 0.0262(15) Uani 1 1 d . A 4
N7 N 0.0055(3) 0.5104(4) 0.1707(2) 0.0280(15) Uani 1 1 d . A 4
N8 N -0.0621(3) 0.5256(4) 0.2509(2) 0.0276(15) Uani 1 1 d . A 4
O1 O 0.0431(3) 0.3872(3) 0.25965(18) 0.0290(12) Uani 1 1 d . A 4
C1 C 0.0995(4) 0.2135(5) 0.3026(3) 0.0288(18) Uani 1 1 d . A 4
C2 C 0.0863(4) 0.2352(5) 0.3477(3) 0.0282(19) Uani 1 1 d . A 4
C3 C 0.0184(5) 0.2284(5) 0.3634(3) 0.0306(19) Uani 1 1 d . A 4
C4 C -0.0530(5) 0.2322(5) 0.3295(3) 0.032(2) Uani 1 1 d . A 4
C5 C -0.1259(4) 0.2163(5) 0.3376(3) 0.036(2) Uani 1 1 d . A 4
H5A H -0.1336 0.1959 0.3674 0.043 Uiso 1 1 calc R A 4
C6 C -0.1818(5) 0.2343(5) 0.2971(3) 0.038(2) Uani 1 1 d . A 4
H6 H -0.2359 0.2305 0.2929 0.046 Uiso 1 1 calc R A 4
C7 C -0.1446(5) 0.2608(5) 0.2610(3) 0.0316(19) Uani 1 1 d . A 4
C8 C -0.1850(4) 0.2844(5) 0.2126(3) 0.0308(19) Uani 1 1 d . A 4
C9 C -0.1515(4) 0.2941(5) 0.1739(3) 0.0305(19) Uani 1 1 d . A 4
C10 C -0.1926(4) 0.3083(5) 0.1225(3) 0.0303(19) Uani 1 1 d . A 4
H10 H -0.2463 0.3187 0.1099 0.036 Uiso 1 1 calc R A 4
C11 C -0.1428(5) 0.3042(5) 0.0966(3) 0.034(2) Uani 1 1 d . A 4
H11 H -0.1541 0.3110 0.0618 0.041 Uiso 1 1 calc R A 4
C12 C -0.0681(4) 0.2878(4) 0.1296(3) 0.0274(18) Uani 1 1 d . A 4
C13 C -0.0011(4) 0.2735(4) 0.1163(3) 0.0298(19) Uani 1 1 d . A 4
C14 C 0.0716(4) 0.2576(5) 0.1489(3) 0.0299(19) Uani 1 1 d . A 4
C15 C 0.1401(4) 0.2390(5) 0.1342(3) 0.033(2) Uani 1 1 d . A 4
H15 H 0.1427 0.2327 0.1012 0.040 Uiso 1 1 calc R A 4
C16 C 0.1993(5) 0.2321(4) 0.1749(3) 0.0305(19) Uani 1 1 d . A 4
H16 H 0.2513 0.2200 0.1761 0.037 Uiso 1 1 calc R A 4
C17 C 0.1696(4) 0.2462(4) 0.2166(3) 0.0286(19) Uani 1 1 d . A 4
C18 C 0.2115(4) 0.2465(4) 0.2663(3) 0.0277(18) Uani 1 1 d . A 4
C19 C 0.1742(4) 0.2444(4) 0.3045(3) 0.0272(18) Uani 1 1 d . A 4
C20 C 0.2030(4) 0.2801(4) 0.3501(3) 0.0282(18) Uani 1 1 d . A 4
H20 H 0.2518 0.3056 0.3616 0.034 Uiso 1 1 calc R A 4
C21 C 0.0270(5) 0.2222(5) 0.4174(3) 0.034(2) Uani 1 1 d . A 4
C22 C 0.0835(5) 0.1745(5) 0.4465(3) 0.045(2) Uani 1 1 d . A 4
H22 H 0.1172 0.1458 0.4321 0.055 Uiso 1 1 calc R A 4
C23 C 0.0919(6) 0.1679(6) 0.4978(3) 0.062(3) Uani 1 1 d . A 4
H23 H 0.1303 0.1339 0.5177 0.075 Uiso 1 1 calc R A 4
C24 C 0.0452(7) 0.2099(7) 0.5183(3) 0.064(3) Uani 1 1 d . A 4
H24 H 0.0517 0.2062 0.5529 0.077 Uiso 1 1 calc R A 4
C25 C -0.0123(6) 0.2585(6) 0.4897(3) 0.059(3) Uani 1 1 d . A 4
H25 H -0.0459 0.2865 0.5045 0.071 Uiso 1 1 calc R A 4
C26 C -0.0206(5) 0.2659(5) 0.4397(3) 0.043(2) Uani 1 1 d . A 4
H26 H -0.0586 0.3008 0.4203 0.052 Uiso 1 1 calc R A 4
C27 C -0.2705(5) 0.2917(5) 0.2020(3) 0.036(2) Uani 1 1 d . A 4
C28 C -0.3197(5) 0.2410(5) 0.1696(3) 0.036(2) Uani 1 1 d . A 4
H28 H -0.2992 0.2037 0.1513 0.043 Uiso 1 1 calc R A 4
C29 C -0.3981(5) 0.2436(5) 0.1634(3) 0.044(2) Uani 1 1 d . A 4
H29 H -0.4316 0.2085 0.1408 0.053 Uiso 1 1 calc R A 4
C30 C -0.4272(5) 0.2974(6) 0.1901(4) 0.051(3) Uani 1 1 d . A 4
H30 H -0.4812 0.2985 0.1863 0.061 Uiso 1 1 calc R A 4
C31 C -0.3809(5) 0.3488(6) 0.2217(4) 0.056(3) Uani 1 1 d . A 4
H31 H -0.4023 0.3865 0.2394 0.067 Uiso 1 1 calc R A 4
C32 C -0.3029(5) 0.3460(5) 0.2281(3) 0.044(2) Uani 1 1 d . A 4
H32 H -0.2701 0.3816 0.2507 0.052 Uiso 1 1 calc R A 4
C33 C -0.0054(5) 0.2694(5) 0.0617(3) 0.034(2) Uani 1 1 d . A 4
C34 C 0.0378(5) 0.3197(5) 0.0412(3) 0.038(2) Uani 1 1 d . A 4
H34 H 0.0691 0.3600 0.0605 0.046 Uiso 1 1 calc R A 4
C35 C 0.0345(5) 0.3098(6) -0.0088(3) 0.049(3) Uani 1 1 d . A 4
H35 H 0.0642 0.3439 -0.0233 0.059 Uiso 1 1 calc R A 4
C36 C -0.0097(6) 0.2533(7) -0.0367(3) 0.054(3) Uani 1 1 d . A 4
H36 H -0.0097 0.2469 -0.0702 0.064 Uiso 1 1 calc R A 4
C37 C -0.0541(5) 0.2053(6) -0.0173(3) 0.049(3) Uani 1 1 d . A 4
H37 H -0.0870 0.1673 -0.0378 0.059 Uiso 1 1 calc R A 4
C38 C -0.0522(4) 0.2112(5) 0.0326(3) 0.038(2) Uani 1 1 d . A 4
H38 H -0.0822 0.1763 0.0464 0.046 Uiso 1 1 calc R A 4
C39 C 0.2972(4) 0.2540(5) 0.2782(3) 0.0295(19) Uani 1 1 d . A 4
C40 C 0.3442(5) 0.2088(5) 0.3162(3) 0.0323(19) Uani 1 1 d . A 4
H40 H 0.3215 0.1740 0.3349 0.039 Uiso 1 1 calc R A 4
C41 C 0.4238(5) 0.2140(5) 0.3270(3) 0.040(2) Uani 1 1 d . A 4
H41 H 0.4555 0.1805 0.3517 0.048 Uiso 1 1 calc R A 4
C42 C 0.4570(5) 0.2667(6) 0.3026(3) 0.050(3) Uani 1 1 d . A 4
H42 H 0.5117 0.2711 0.3111 0.060 Uiso 1 1 calc R A 4
C43 C 0.4118(5) 0.3138(6) 0.2655(3) 0.045(2) Uani 1 1 d . A 4
H43 H 0.4355 0.3504 0.2485 0.054 Uiso 1 1 calc R A 4
C44 C 0.3318(5) 0.3080(5) 0.2530(3) 0.035(2) Uani 1 1 d . A 4
H44 H 0.3007 0.3405 0.2274 0.042 Uiso 1 1 calc R A 4
C45 C 0.0608(5) 0.1413(5) 0.2728(3) 0.036(2) Uani 1 1 d . A 4
H45A H 0.0314 0.1121 0.2917 0.054 Uiso 1 1 calc R A 4
H45B H 0.1003 0.1063 0.2662 0.054 Uiso 1 1 calc R A 4
H45C H 0.0257 0.1592 0.2414 0.054 Uiso 1 1 calc R A 4
C46 C 0.0927(4) 0.5480(4) 0.3214(3) 0.0259(18) Uani 1 1 d . A 4
C47 C 0.1666(4) 0.5161(4) 0.3436(2) 0.0243(17) Uani 1 1 d . A 4
C48 C 0.2327(4) 0.5135(5) 0.3266(3) 0.0314(19) Uani 1 1 d . A 4
C49 C 0.2264(4) 0.5147(5) 0.2763(3) 0.0300(19) Uani 1 1 d . A 4
C50 C 0.2895(4) 0.5214(5) 0.2553(3) 0.0320(19) Uani 1 1 d . A 4
H50 H 0.3425 0.5274 0.2727 0.038 Uiso 1 1 calc R A 4
C51 C 0.2593(4) 0.5176(5) 0.2058(3) 0.0327(19) Uani 1 1 d . A 4
H51 H 0.2875 0.5213 0.1819 0.039 Uiso 1 1 calc R A 4
C52 C 0.1784(4) 0.5070(4) 0.1955(3) 0.0283(18) Uani 1 1 d . A 4
C53 C 0.1281(4) 0.5030(5) 0.1476(3) 0.0300(19) Uani 1 1 d . A 4
C54 C 0.0488(4) 0.5038(4) 0.1370(3) 0.0289(19) Uani 1 1 d . A 4
C55 C -0.0041(4) 0.5024(5) 0.0873(3) 0.035(2) Uani 1 1 d . A 4
H55 H 0.0098 0.4970 0.0573 0.041 Uiso 1 1 calc R A 4
C56 C -0.0771(5) 0.5102(5) 0.0916(3) 0.038(2) Uani 1 1 d . A 4
H56 H -0.1234 0.5112 0.0653 0.046 Uiso 1 1 calc R A 4
C57 C -0.0710(4) 0.5167(5) 0.1437(3) 0.0296(19) Uani 1 1 d . A 4
C58 C -0.1335(4) 0.5307(5) 0.1621(3) 0.0309(19) Uani 1 1 d . A 4
C59 C -0.1278(5) 0.5374(4) 0.2131(3) 0.0308(19) Uani 1 1 d . A 4
C60 C -0.1916(5) 0.5547(5) 0.2325(3) 0.036(2) Uani 1 1 d . A 4
H60 H -0.2431 0.5661 0.2138 0.044 Uiso 1 1 calc R A 4
C61 C -0.1651(5) 0.5516(5) 0.2816(3) 0.038(2) Uani 1 1 d . A 4
H61 H -0.1944 0.5601 0.3045 0.045 Uiso 1 1 calc R A 4
C62 C -0.0844(4) 0.5335(5) 0.2937(3) 0.033(2) Uani 1 1 d . A 4
C63 C -0.0366(4) 0.5239(5) 0.3412(3) 0.0303(19) Uani 1 1 d . A 4
C64 C 0.0451(4) 0.5203(4) 0.3511(3) 0.0266(18) Uani 1 1 d . A 4
C65 C 0.0922(4) 0.4772(5) 0.3908(3) 0.0293(18) Uani 1 1 d . A 4
H65 H 0.0760 0.4530 0.4168 0.035 Uiso 1 1 calc R A 4
C66 C 0.3101(4) 0.5043(5) 0.3631(3) 0.0297(19) Uani 1 1 d . A 4
C67 C 0.3624(5) 0.4482(5) 0.3569(3) 0.036(2) Uani 1 1 d . A 4
H67 H 0.3483 0.4127 0.3295 0.043 Uiso 1 1 calc R A 4
C68 C 0.4346(5) 0.4428(5) 0.3899(3) 0.044(2) Uani 1 1 d . A 4
H68 H 0.4698 0.4033 0.3855 0.052 Uiso 1 1 calc R A 4
C69 C 0.4561(5) 0.4950(6) 0.4297(3) 0.048(2) Uani 1 1 d . A 4
H69 H 0.5067 0.4925 0.4517 0.057 Uiso 1 1 calc R A 4
C70 C 0.4043(5) 0.5498(5) 0.4371(3) 0.041(2) Uani 1 1 d . A 4
H70 H 0.4188 0.5849 0.4647 0.049 Uiso 1 1 calc R A 4
C71 C 0.3300(5) 0.5545(5) 0.4042(3) 0.035(2) Uani 1 1 d . A 4
H71 H 0.2934 0.5915 0.4099 0.042 Uiso 1 1 calc R A 4
C72 C 0.1637(4) 0.5045(5) 0.1054(3) 0.0295(19) Uani 1 1 d . A 4
C73 C 0.2032(4) 0.4402(5) 0.0944(3) 0.038(2) Uani 1 1 d . A 4
H73 H 0.2078 0.3933 0.1139 0.045 Uiso 1 1 calc R A 4
C74 C 0.2362(5) 0.4420(6) 0.0557(3) 0.043(2) Uani 1 1 d . A 4
H74 H 0.2622 0.3965 0.0481 0.052 Uiso 1 1 calc R A 4
C75 C 0.2311(5) 0.5113(6) 0.0279(3) 0.045(2) Uani 1 1 d . A 4
H75 H 0.2547 0.5132 0.0017 0.054 Uiso 1 1 calc R A 4
C76 C 0.1924(5) 0.5770(5) 0.0377(3) 0.043(2) Uani 1 1 d . A 4
H76 H 0.1890 0.6241 0.0186 0.052 Uiso 1 1 calc R A 4
C77 C 0.1579(5) 0.5727(5) 0.0767(3) 0.040(2) Uani 1 1 d . A 4
H77 H 0.1302 0.6174 0.0836 0.048 Uiso 1 1 calc R A 4
C78 C -0.2113(5) 0.5430(5) 0.1272(3) 0.040(2) Uani 1 1 d . A 4
C79 C -0.2719(5) 0.4930(6) 0.1291(3) 0.054(3) Uani 1 1 d . A 4
H79 H -0.2631 0.4498 0.1518 0.065 Uiso 1 1 calc R A 4
C80 C -0.3451(6) 0.5060(7) 0.0978(4) 0.072(3) Uani 1 1 d . A 4
H80 H -0.3869 0.4723 0.0990 0.087 Uiso 1 1 calc R A 4
C81 C -0.3566(7) 0.5690(8) 0.0649(4) 0.073(4) Uani 1 1 d . A 4
H81 H -0.4070 0.5779 0.0436 0.087 Uiso 1 1 calc R A 4
C82 C -0.2999(7) 0.6177(7) 0.0619(4) 0.063(3) Uani 1 1 d . A 4
H82 H -0.3094 0.6604 0.0388 0.075 Uiso 1 1 calc R A 4
C83 C -0.2255(6) 0.6044(6) 0.0937(3) 0.053(3) Uani 1 1 d . A 4
H83 H -0.1844 0.6386 0.0920 0.064 Uiso 1 1 calc R A 4
C84 C -0.0699(4) 0.5128(5) 0.3835(3) 0.0305(19) Uani 1 1 d . A 4
C85 C -0.1273(5) 0.4553(5) 0.3798(3) 0.047(2) Uani 1 1 d . A 4
H85 H -0.1445 0.4241 0.3506 0.057 Uiso 1 1 calc R A 4
C86 C -0.1589(5) 0.4438(6) 0.4187(4) 0.058(3) Uani 1 1 d . A 4
H86 H -0.1968 0.4036 0.4168 0.070 Uiso 1 1 calc R A 4
C87 C -0.1345(5) 0.4922(6) 0.4614(3) 0.054(3) Uani 1 1 d . A 4
H87 H -0.1567 0.4854 0.4881 0.065 Uiso 1 1 calc R A 4
C88 C -0.0794(5) 0.5485(6) 0.4642(3) 0.049(2) Uani 1 1 d . A 4
H88 H -0.0635 0.5814 0.4927 0.059 Uiso 1 1 calc R A 4
C89 C -0.0455(5) 0.5584(5) 0.4252(3) 0.039(2) Uani 1 1 d . A 4
H89 H -0.0058 0.5968 0.4279 0.047 Uiso 1 1 calc R A 4
C90 C 0.0804(4) 0.6257(4) 0.2939(3) 0.032(2) Uani 1 1 d . A 4
H90A H 0.0497 0.6613 0.3085 0.048 Uiso 1 1 calc R A 4
H90B H 0.0529 0.6161 0.2590 0.048 Uiso 1 1 calc R A 4
H90C H 0.1305 0.6504 0.2961 0.048 Uiso 1 1 calc R A 4
C91 C 0.6458(6) 0.5787(7) 0.3497(4) 0.082(4) Uani 1 1 d . B 4
H91A H 0.6654 0.6332 0.3592 0.098 Uiso 1 1 calc R B 4
H91B H 0.6814 0.5406 0.3716 0.098 Uiso 1 1 calc R B 4
C92 C 0.8188(8) 0.8362(7) 0.0378(5) 0.099(4) Uani 1 1 d . C 4
H92A H 0.8523 0.8099 0.0199 0.118 Uiso 1 1 calc R C 4
H92B H 0.7646 0.8199 0.0224 0.118 Uiso 1 1 calc R C 4
C93 C 0.5606(7) 0.5883(6) 0.8933(4) 0.077(3) Uani 1 1 d . D 4
H93A H 0.5151 0.6241 0.8850 0.093 Uiso 1 1 calc R D 4
H93B H 0.6074 0.6219 0.9044 0.093 Uiso 1 1 calc R D 4
B1 B 0.7474(6) 0.1552(7) 0.9865(4) 0.045(3) Uani 1 1 d . E 4
B2 B 0.3476(14) 0.2115(16) 0.0744(9) 0.072(3) Uani 0.620(13) 1 d P F 4
Cl1 Cl 0.55459(19) 0.5690(2) 0.35817(12) 0.0945(10) Uani 1 1 d . B 4
Cl2 Cl 0.64531(19) 0.5614(2) 0.28933(13) 0.1034(12) Uani 1 1 d . B 4
Cl3 Cl 0.8280(2) 0.9388(3) 0.03604(14) 0.1123(13) Uani 1 1 d . C 4
Cl4 Cl 0.8488(3) 0.8099(3) 0.10325(18) 0.1565(19) Uani 1 1 d . C 4
Cl5 Cl 0.55508(19) 0.5275(2) 0.94121(13) 0.1098(12) Uani 1 1 d . D 4
Cl6 Cl 0.5639(3) 0.5378(3) 0.84182(14) 0.1484(19) Uani 1 1 d . D 4
F1 F 0.7641(3) 0.2332(3) 0.98247(18) 0.0570(14) Uani 1 1 d . E 4
F2 F 0.7796(3) 0.1122(3) 0.9539(2) 0.0746(18) Uani 1 1 d . E 4
F3 F 0.6670(3) 0.1452(3) 0.96766(15) 0.0450(12) Uani 1 1 d . E 4
F4 F 0.7739(3) 0.1292(4) 1.0329(2) 0.083(2) Uani 1 1 d . E 4
F5 F 0.4218(8) 0.2211(9) 0.0954(7) 0.072(3) Uani 0.620(13) 1 d P F 4
F6 F 0.3388(5) 0.1378(6) 0.0515(4) 0.072(3) Uani 0.620(13) 1 d P F 4
F7 F 0.3321(8) 0.2647(13) 0.0392(6) 0.072(3) Uani 0.620(13) 1 d P F 4
F8 F 0.3016(6) 0.2110(7) 0.1039(3) 0.072(3) Uani 0.620(13) 1 d P F 4
B2A B 0.3494(10) 0.2225(9) 0.0791(6) 0.080(5) Uani 0.380(13) 1 d PD F 2
F6A F 0.3113(9) 0.1486(10) 0.0816(7) 0.080(5) Uani 0.380(13) 1 d PD F 2
F8A F 0.3328(10) 0.2680(10) 0.1179(6) 0.080(5) Uani 0.380(13) 1 d PD F 2
F5A F 0.4301(12) 0.2053(16) 0.0976(12) 0.080(5) Uani 0.380(13) 1 d PD F 2
F7A F 0.3158(14) 0.266(2) 0.0348(11) 0.080(5) Uani 0.380(13) 1 d PD F 2

loop_
_atom_site_aniso_label
_atom_site_aniso_U_11
_atom_site_aniso_U_22
_atom_site_aniso_U_33
_atom_site_aniso_U_23
_atom_site_aniso_U_13
_atom_site_aniso_U_12
Fe2 0.0282(6) 0.0302(7) 0.0170(6) 0.0002(5) 0.0021(5) -0.0004(5)
Fe1 0.0311(7) 0.0316(7) 0.0185(6) -0.0009(5) 0.0069(5) -0.0014(5)
N1 0.039(4) 0.045(5) 0.016(3) -0.001(3) 0.006(3) -0.002(3)
N2 0.030(4) 0.035(4) 0.019(4) -0.001(3) 0.003(3) -0.001(3)
N3 0.028(4) 0.036(4) 0.020(3) -0.003(3) 0.006(3) -0.001(3)
N4 0.032(4) 0.034(4) 0.017(3) 0.002(3) 0.001(3) 0.005(3)
N5 0.037(4) 0.033(4) 0.016(3) 0.001(3) 0.000(3) 0.004(3)
N6 0.032(4) 0.031(4) 0.013(3) -0.002(3) 0.003(3) -0.003(3)
N7 0.032(4) 0.037(4) 0.016(3) 0.002(3) 0.007(3) 0.000(3)
N8 0.030(4) 0.032(4) 0.018(3) 0.004(3) 0.003(3) 0.007(3)
O1 0.033(3) 0.029(3) 0.026(3) -0.002(2) 0.010(2) -0.001(2)
C1 0.028(5) 0.034(5) 0.025(4) -0.001(4) 0.009(3) -0.002(4)
C2 0.033(5) 0.032(5) 0.019(4) 0.001(3) 0.005(3) 0.002(4)
C3 0.037(5) 0.031(5) 0.027(5) 0.003(4) 0.013(4) -0.002(4)
C4 0.038(5) 0.041(5) 0.019(4) 0.004(4) 0.013(4) 0.000(4)
C5 0.038(5) 0.048(6) 0.028(5) -0.002(4) 0.021(4) -0.012(4)
C6 0.029(5) 0.057(6) 0.029(5) 0.003(4) 0.007(4) -0.010(4)
C7 0.034(5) 0.030(5) 0.033(5) 0.002(4) 0.012(4) 0.008(4)
C8 0.034(5) 0.031(5) 0.027(5) 0.001(4) 0.008(4) -0.003(4)
C9 0.028(5) 0.032(5) 0.028(5) -0.004(4) 0.002(3) -0.008(4)
C10 0.027(5) 0.038(5) 0.024(4) 0.002(4) 0.004(3) 0.000(4)
C11 0.044(5) 0.038(5) 0.019(4) 0.001(4) 0.005(4) 0.001(4)
C12 0.035(5) 0.029(5) 0.015(4) -0.002(3) 0.002(3) 0.000(4)
C13 0.036(5) 0.029(5) 0.021(4) -0.004(3) 0.003(4) -0.001(4)
C14 0.029(5) 0.039(5) 0.022(4) 0.001(4) 0.008(3) -0.003(4)
C15 0.039(5) 0.039(5) 0.020(4) 0.000(4) 0.007(4) 0.001(4)
C16 0.035(5) 0.031(5) 0.026(5) 0.002(4) 0.009(4) 0.007(4)
C17 0.032(5) 0.030(5) 0.028(4) -0.001(4) 0.015(4) 0.002(4)
C18 0.032(5) 0.028(5) 0.022(4) 0.002(3) 0.005(3) 0.005(4)
C19 0.031(5) 0.032(5) 0.016(4) 0.000(3) 0.002(3) 0.006(4)
C20 0.029(5) 0.035(5) 0.020(4) 0.004(4) 0.007(3) -0.007(4)
C21 0.048(5) 0.039(5) 0.016(4) 0.002(4) 0.008(4) -0.015(4)
C22 0.059(6) 0.051(6) 0.026(5) 0.007(4) 0.010(4) -0.010(5)
C23 0.083(8) 0.074(8) 0.029(6) 0.017(5) 0.014(5) -0.018(6)
C24 0.090(9) 0.081(8) 0.023(5) -0.001(6) 0.020(6) -0.044(7)
C25 0.081(8) 0.077(8) 0.033(6) -0.029(5) 0.039(6) -0.038(6)
C26 0.045(6) 0.050(6) 0.039(5) -0.012(4) 0.017(4) -0.008(5)
C27 0.030(5) 0.051(6) 0.026(5) 0.003(4) 0.007(4) 0.003(4)
C28 0.031(5) 0.039(5) 0.037(5) 0.002(4) 0.009(4) 0.003(4)
C29 0.038(6) 0.046(6) 0.044(6) 0.001(5) 0.004(4) -0.001(5)
C30 0.027(5) 0.063(7) 0.062(7) 0.006(6) 0.013(5) 0.006(5)
C31 0.042(6) 0.067(7) 0.063(7) -0.007(6) 0.020(5) 0.008(5)
C32 0.033(6) 0.052(6) 0.046(6) -0.009(5) 0.012(4) -0.003(4)
C33 0.034(5) 0.046(6) 0.020(4) -0.002(4) 0.005(4) 0.008(4)
C34 0.042(5) 0.037(5) 0.037(5) 0.003(4) 0.013(4) 0.008(4)
C35 0.061(6) 0.063(7) 0.027(5) 0.022(5) 0.019(5) 0.020(5)
C36 0.062(7) 0.081(8) 0.014(5) 0.002(5) 0.004(5) 0.020(6)
C37 0.044(6) 0.075(7) 0.020(5) -0.018(5) -0.005(4) 0.008(5)
C38 0.030(5) 0.048(6) 0.033(5) -0.004(4) 0.003(4) -0.002(4)
C39 0.036(5) 0.034(5) 0.020(4) -0.009(4) 0.010(4) 0.001(4)
C40 0.040(5) 0.034(5) 0.022(4) -0.002(4) 0.007(4) 0.000(4)
C41 0.040(6) 0.046(6) 0.026(5) -0.006(4) -0.002(4) 0.002(5)
C42 0.038(6) 0.066(7) 0.045(6) -0.020(5) 0.009(5) -0.007(5)
C43 0.052(6) 0.058(7) 0.029(5) -0.011(4) 0.019(4) -0.014(5)
C44 0.034(5) 0.045(6) 0.027(5) -0.006(4) 0.010(4) 0.001(4)
C45 0.042(5) 0.032(5) 0.035(5) -0.003(4) 0.011(4) 0.002(4)
C46 0.033(5) 0.026(5) 0.018(4) -0.001(3) 0.006(3) 0.001(4)
C47 0.040(5) 0.021(4) 0.010(4) 0.004(3) 0.004(3) -0.004(4)
C48 0.032(5) 0.041(5) 0.016(4) 0.000(4) 0.000(3) -0.003(4)
C49 0.025(4) 0.040(5) 0.021(4) 0.002(4) 0.000(3) 0.001(4)
C50 0.029(5) 0.045(5) 0.020(4) 0.004(4) 0.003(3) -0.008(4)
C51 0.033(5) 0.040(5) 0.025(4) -0.001(4) 0.008(4) -0.010(4)
C52 0.037(5) 0.025(5) 0.025(4) 0.006(3) 0.011(4) -0.003(4)
C53 0.035(5) 0.037(5) 0.017(4) 0.003(3) 0.005(3) 0.000(4)
C54 0.036(5) 0.032(5) 0.016(4) -0.001(3) 0.004(3) -0.004(4)
C55 0.036(5) 0.047(6) 0.017(4) 0.001(4) 0.001(3) 0.002(4)
C56 0.033(5) 0.055(6) 0.020(4) -0.009(4) -0.001(4) 0.000(4)
C57 0.031(5) 0.031(5) 0.026(4) 0.003(4) 0.006(4) 0.003(4)
C58 0.033(5) 0.033(5) 0.019(4) -0.004(3) -0.005(3) 0.006(4)
C59 0.041(5) 0.026(5) 0.024(4) 0.001(3) 0.008(4) 0.006(4)
C60 0.032(5) 0.045(6) 0.029(5) -0.003(4) 0.005(4) 0.007(4)
C61 0.034(5) 0.046(6) 0.037(5) 0.002(4) 0.016(4) 0.010(4)
C62 0.029(5) 0.047(6) 0.023(5) -0.002(4) 0.006(4) 0.001(4)
C63 0.038(5) 0.034(5) 0.019(4) -0.002(4) 0.007(4) 0.006(4)
C64 0.035(5) 0.029(5) 0.015(4) -0.006(3) 0.005(3) 0.003(4)
C65 0.022(5) 0.041(5) 0.026(4) 0.000(4) 0.008(3) -0.001(4)
C66 0.033(5) 0.039(5) 0.016(4) -0.001(4) 0.004(3) -0.009(4)
C67 0.037(5) 0.049(6) 0.022(5) 0.003(4) 0.009(4) -0.001(4)
C68 0.046(6) 0.052(6) 0.031(5) 0.010(5) 0.007(4) 0.005(5)
C69 0.033(5) 0.066(7) 0.037(5) 0.018(5) -0.001(4) -0.005(5)
C70 0.034(5) 0.060(6) 0.022(5) 0.001(4) -0.005(4) -0.002(5)
C71 0.038(5) 0.033(5) 0.028(5) 0.001(4) 0.000(4) -0.008(4)
C72 0.026(4) 0.036(5) 0.023(4) 0.001(4) 0.002(3) -0.004(4)
C73 0.036(5) 0.048(6) 0.026(5) 0.002(4) 0.004(4) 0.001(4)
C74 0.038(5) 0.062(7) 0.032(5) -0.010(5) 0.013(4) 0.001(5)
C75 0.039(5) 0.077(7) 0.017(4) -0.010(5) 0.005(4) -0.012(5)
C76 0.061(6) 0.047(6) 0.023(5) 0.008(4) 0.012(4) -0.004(5)
C77 0.052(6) 0.045(6) 0.021(5) 0.001(4) 0.007(4) 0.001(4)
C78 0.041(6) 0.049(6) 0.023(5) -0.007(4) 0.000(4) 0.015(5)
C79 0.031(6) 0.060(7) 0.059(7) -0.010(5) -0.006(4) 0.013(5)
C80 0.043(7) 0.082(9) 0.083(9) -0.045(7) 0.003(6) 0.000(6)
C81 0.064(8) 0.110(11) 0.032(6) -0.013(7) -0.006(5) 0.047(8)
C82 0.061(8) 0.088(9) 0.043(6) -0.002(6) 0.020(6) 0.031(7)
C83 0.059(7) 0.076(7) 0.026(5) 0.000(5) 0.015(5) 0.027(6)
C84 0.027(5) 0.043(5) 0.023(4) 0.001(4) 0.009(3) 0.007(4)
C85 0.052(6) 0.058(7) 0.035(5) -0.001(5) 0.019(5) -0.004(5)
C86 0.049(6) 0.076(8) 0.057(7) -0.011(6) 0.027(5) -0.016(5)
C87 0.053(6) 0.079(8) 0.036(6) 0.003(5) 0.023(5) -0.006(6)
C88 0.054(6) 0.062(7) 0.032(5) -0.006(5) 0.011(4) -0.012(5)
C89 0.037(5) 0.053(6) 0.031(5) 0.004(4) 0.014(4) 0.008(4)
C90 0.032(5) 0.036(5) 0.024(4) 0.001(4) 0.003(4) -0.002(4)
C91 0.069(8) 0.097(10) 0.087(9) -0.012(7) 0.032(7) 0.008(7)
C92 0.111(11) 0.053(8) 0.139(13) -0.003(8) 0.048(9) 0.035(7)
C93 0.099(9) 0.066(8) 0.060(7) -0.001(6) 0.011(6) 0.017(7)
B1 0.049(7) 0.055(8) 0.024(6) -0.002(5) 0.000(5) -0.005(6)
B2 0.067(4) 0.081(5) 0.067(4) 0.004(3) 0.016(3) 0.010(3)
Cl1 0.093(2) 0.111(3) 0.088(2) 0.017(2) 0.0395(19) 0.007(2)
Cl2 0.078(2) 0.138(3) 0.104(3) 0.009(2) 0.041(2) 0.016(2)
Cl3 0.094(3) 0.146(4) 0.111(3) -0.023(2) 0.052(2) -0.023(2)
Cl4 0.136(4) 0.141(4) 0.155(4) 0.039(3) -0.023(3) 0.015(3)
Cl5 0.080(2) 0.135(3) 0.106(3) 0.035(2) 0.013(2) 0.021(2)
Cl6 0.185(4) 0.175(4) 0.080(3) -0.024(3) 0.029(3) 0.097(3)
F1 0.055(3) 0.049(4) 0.056(4) -0.002(3) -0.003(3) -0.008(3)
F2 0.051(4) 0.082(4) 0.085(5) -0.038(4) 0.009(3) -0.004(3)
F3 0.043(3) 0.066(3) 0.023(3) -0.005(2) 0.006(2) -0.003(3)
F4 0.085(4) 0.095(5) 0.048(4) 0.026(3) -0.016(3) -0.025(4)
F5 0.067(4) 0.081(5) 0.067(4) 0.004(3) 0.016(3) 0.010(3)
F6 0.067(4) 0.081(5) 0.067(4) 0.004(3) 0.016(3) 0.010(3)
F7 0.067(4) 0.081(5) 0.067(4) 0.004(3) 0.016(3) 0.010(3)
F8 0.067(4) 0.081(5) 0.067(4) 0.004(3) 0.016(3) 0.010(3)
B2A 0.092(8) 0.072(8) 0.080(7) 0.044(5) 0.030(6) 0.010(6)
F6A 0.092(8) 0.072(8) 0.080(7) 0.044(5) 0.030(6) 0.010(6)
F8A 0.092(8) 0.072(8) 0.080(7) 0.044(5) 0.030(6) 0.010(6)
F5A 0.092(8) 0.072(8) 0.080(7) 0.044(5) 0.030(6) 0.010(6)
F7A 0.092(8) 0.072(8) 0.080(7) 0.044(5) 0.030(6) 0.010(6)

loop_
_atom_type_symbol
_atom_type_description
_atom_type_scat_dispersion_real
_atom_type_scat_dispersion_imag
_atom_type_scat_source
C C 0.0033 0.0016 'International Tables Vol C Tables 4.2.6.8 and 6.1.1.4'
H H 0.0000 0.0000 'International Tables Vol C Tables 4.2.6.8 and 6.1.1.4'
N N 0.0061 0.0033 'International Tables Vol C Tables 4.2.6.8 and 6.1.1.4'
Fe Fe 0.3463 0.8444 'International Tables Vol C Tables 4.2.6.8 and 6.1.1.4'
B B 0.0013 0.0007 'International Tables Vol C Tables 4.2.6.8 and 6.1.1.4'
F F 0.0171 0.0103 'International Tables Vol C Tables 4.2.6.8 and 6.1.1.4'
Cl Cl 0.1484 0.1585 'International Tables Vol C Tables 4.2.6.8 and 6.1.1.4'
O O 0.0106 0.0060 'International Tables Vol C Tables 4.2.6.8 and 6.1.1.4'

loop_
_geom_angle_atom_site_label_1
_geom_angle_atom_site_label_2
_geom_angle_atom_site_label_3
_geom_angle
O1 Fe2 N7 113.6(2)
O1 Fe2 N8 100.6(2)
N7 Fe2 N8 87.7(2)
O1 Fe2 N6 104.6(2)
N7 Fe2 N6 88.2(2)
N8 Fe2 N6 154.0(2)
O1 Fe2 C46 102.7(2)
N7 Fe2 C46 143.7(3)
N8 Fe2 C46 84.2(2)
N6 Fe2 C46 84.1(2)
O1 Fe1 N3 113.3(2)
O1 Fe1 N2 101.0(2)
N3 Fe1 N2 88.3(2)
O1 Fe1 N4 106.0(2)
N3 Fe1 N4 88.3(2)
N2 Fe1 N4 151.9(2)
O1 Fe1 C1 102.0(2)
N3 Fe1 C1 144.7(3)
N2 Fe1 C1 83.3(2)
N4 Fe1 C1 83.5(2)
C20 N1 C2 110.7(6)
C14 N2 C17 106.3(6)
C14 N2 Fe1 125.5(5)
C17 N2 Fe1 128.0(5)
C9 N3 C12 105.4(6)
C9 N3 Fe1 126.1(5)
C12 N3 Fe1 127.1(5)
C7 N4 C4 105.9(6)
C7 N4 Fe1 124.5(5)
C4 N4 Fe1 129.6(5)
C65 N5 C47 111.1(6)
C52 N6 C49 105.9(6)
C52 N6 Fe2 125.2(5)
C49 N6 Fe2 128.7(5)
C57 N7 C54 107.3(6)
C57 N7 Fe2 126.2(5)
C54 N7 Fe2 125.1(5)
C59 N8 C62 105.4(6)
C59 N8 Fe2 126.8(5)
C62 N8 Fe2 127.3(5)
Fe2 O1 Fe1 149.2(3)
C2 C1 C19 105.5(6)
C2 C1 C45 122.4(7)
C19 C1 C45 126.2(6)
C2 C1 Fe1 106.3(5)
C19 C1 Fe1 104.6(5)
C45 C1 Fe1 85.4(4)
N1 C2 C1 107.9(6)
N1 C2 C3 122.1(7)
C1 C2 C3 129.8(7)
C4 C3 C2 120.1(7)
C4 C3 C21 121.7(7)
C2 C3 C21 118.1(7)
C3 C4 N4 124.6(7)
C3 C4 C5 127.4(7)
N4 C4 C5 107.9(7)
C6 C5 C4 109.5(7)
C5 C6 C7 106.5(7)
N4 C7 C8 126.3(7)
N4 C7 C6 110.2(7)
C8 C7 C6 123.5(7)
C9 C8 C7 124.6(7)
C9 C8 C27 118.8(7)
C7 C8 C27 116.3(7)
N3 C9 C8 124.8(7)
N3 C9 C10 108.9(6)
C8 C9 C10 126.0(7)
C11 C10 C9 108.1(7)
C10 C11 C12 108.4(7)
C13 C12 N3 124.5(6)
C13 C12 C11 126.4(7)
N3 C12 C11 109.1(6)
C12 C13 C14 125.8(7)
C12 C13 C33 118.7(7)
C14 C13 C33 115.4(7)
N2 C14 C13 126.0(7)
N2 C14 C15 108.9(6)
C13 C14 C15 125.0(7)
C16 C15 C14 108.5(7)
C15 C16 C17 107.2(7)
C18 C17 N2 124.3(6)
C18 C17 C16 126.7(7)
N2 C17 C16 109.0(7)
C17 C18 C19 121.4(7)
C17 C18 C39 117.7(6)
C19 C18 C39 120.8(7)
C20 C19 C18 124.0(7)
C20 C19 C1 107.4(6)
C18 C19 C1 128.4(7)
N1 C20 C19 108.4(7)
C22 C21 C26 118.9(8)
C22 C21 C3 120.0(8)
C26 C21 C3 121.1(8)
C21 C22 C23 120.4(9)
C24 C23 C22 119.7(10)
C23 C24 C25 121.1(9)
C26 C25 C24 119.7(9)
C25 C26 C21 120.2(9)
C28 C27 C32 117.8(8)
C28 C27 C8 121.4(7)
C32 C27 C8 120.5(8)
C27 C28 C29 121.0(8)
C30 C29 C28 119.2(9)
C31 C30 C29 121.6(9)
C30 C31 C32 119.3(9)
C31 C32 C27 121.2(9)
C34 C33 C38 120.2(7)
C34 C33 C13 121.3(7)
C38 C33 C13 118.4(7)
C33 C34 C35 118.4(8)
C36 C35 C34 121.6(9)
C35 C36 C37 120.4(8)
C36 C37 C38 120.7(8)
C37 C38 C33 118.6(8)
C40 C39 C44 118.8(7)
C40 C39 C18 119.8(7)
C44 C39 C18 121.3(7)
C41 C40 C39 120.4(8)
C42 C41 C40 120.4(8)
C41 C42 C43 120.5(9)
C42 C43 C44 120.2(8)
C43 C44 C39 119.6(8)
C47 C46 C64 105.3(6)
C47 C46 C90 123.0(7)
C64 C46 C90 123.8(7)
C47 C46 Fe2 107.8(5)
C64 C46 Fe2 106.2(5)
C90 C46 Fe2 86.2(4)
N5 C47 C48 121.7(7)
N5 C47 C46 107.6(6)
C48 C47 C46 130.4(6)
C49 C48 C47 120.7(7)
C49 C48 C66 119.9(7)
C47 C48 C66 119.3(6)
C48 C49 N6 125.3(7)
C48 C49 C50 125.2(7)
N6 C49 C50 109.4(6)
C51 C50 C49 106.7(7)
C50 C51 C52 108.2(7)
N6 C52 C53 126.4(7)
N6 C52 C51 109.7(7)
C53 C52 C51 123.8(7)
C54 C53 C52 124.2(7)
C54 C53 C72 118.4(7)
C52 C53 C72 117.1(7)
C53 C54 N7 126.9(7)
C53 C54 C55 124.7(7)
N7 C54 C55 108.3(7)
C56 C55 C54 107.6(7)
C55 C56 C57 107.3(7)
N7 C57 C58 126.9(7)
N7 C57 C56 109.5(6)
C58 C57 C56 123.6(7)
C57 C58 C59 123.8(7)
C57 C58 C78 119.5(7)
C59 C58 C78 116.6(7)
N8 C59 C58 125.4(7)
N8 C59 C60 110.2(6)
C58 C59 C60 124.3(7)
C61 C60 C59 107.0(7)
C60 C61 C62 107.6(7)
N8 C62 C63 125.4(7)
N8 C62 C61 109.7(7)
C63 C62 C61 124.9(7)
C62 C63 C64 121.7(7)
C62 C63 C84 120.4(7)
C64 C63 C84 117.8(7)
C65 C64 C63 122.9(7)
C65 C64 C46 107.7(7)
C63 C64 C46 129.0(7)
N5 C65 C64 108.3(7)
C67 C66 C71 119.5(7)
C67 C66 C48 121.7(7)
C71 C66 C48 118.8(7)
C68 C67 C66 120.8(8)
C67 C68 C69 120.1(8)
C70 C69 C68 119.9(8)
C69 C70 C71 120.2(8)
C66 C71 C70 119.3(8)
C73 C72 C77 118.4(7)
C73 C72 C53 121.8(7)
C77 C72 C53 119.7(7)
C72 C73 C74 121.7(8)
C73 C74 C75 119.1(8)
C76 C75 C74 121.2(8)
C75 C76 C77 118.4(8)
C72 C77 C76 121.2(8)
C83 C78 C79 118.8(8)
C83 C78 C58 121.3(9)
C79 C78 C58 119.9(8)
C80 C79 C78 120.0(10)
C81 C80 C79 118.9(11)
C82 C81 C80 122.6(10)
C81 C82 C83 118.4(11)
C78 C83 C82 121.3(10)
C89 C84 C85 120.3(7)
C89 C84 C63 120.8(7)
C85 C84 C63 118.9(7)
C86 C85 C84 119.9(9)
C85 C86 C87 119.6(9)
C88 C87 C86 119.8(8)
C87 C88 C89 120.5(9)
C84 C89 C88 119.9(8)
Cl2 C91 Cl1 112.1(6)
Cl3 C92 Cl4 105.4(7)
Cl6 C93 Cl5 113.4(7)
F4 B1 F1 111.8(8)
F4 B1 F3 112.3(8)
F1 B1 F3 108.2(8)
F4 B1 F2 111.6(9)
F1 B1 F2 107.4(8)
F3 B1 F2 105.1(7)
F7 B2 F5 104(2)
F7 B2 F8 116(2)
F5 B2 F8 117(2)
F7 B2 F6 107(2)
F5 B2 F6 107(2)
F8 B2 F6 106(2)
F7A B2A F5A 124.2(18)
F7A B2A F6A 113.4(18)
F5A B2A F6A 105.1(18)
F7A B2A F8A 105(2)
F5A B2A F8A 103.7(19)
F6A B2A F8A 102.8(15)

loop_
_geom_bond_atom_site_label_1
_geom_bond_atom_site_label_2
_geom_bond_distance
Fe2 O1 1.751(5)
Fe2 N7 2.036(6)
Fe2 N8 2.093(6)
Fe2 N6 2.100(6)
Fe2 C46 2.319(7)
Fe1 O1 1.761(5)
Fe1 N3 2.028(6)
Fe1 N2 2.101(6)
Fe1 N4 2.104(6)
Fe1 C1 2.345(8)
N1 C20 1.338(8)
N1 C2 1.355(9)
N2 C14 1.371(9)
N2 C17 1.397(9)
N3 C9 1.381(9)
N3 C12 1.394(8)
N4 C7 1.367(9)
N4 C4 1.405(9)
N5 C65 1.320(9)
N5 C47 1.385(8)
N6 C52 1.365(8)
N6 C49 1.391(9)
N7 C57 1.381(9)
N7 C54 1.388(9)
N8 C59 1.367(9)
N8 C62 1.377(9)
C1 C2 1.404(9)
C1 C19 1.429(10)
C1 C45 1.528(10)
C2 C3 1.418(10)
C3 C4 1.373(10)
C3 C21 1.487(10)
C4 C5 1.422(10)
C5 C6 1.329(11)
C6 C7 1.435(10)
C7 C8 1.410(10)
C8 C9 1.393(10)
C8 C27 1.491(10)
C9 C10 1.449(10)
C10 C11 1.306(9)
C11 C12 1.432(10)
C12 C13 1.381(10)
C13 C14 1.400(10)
C13 C33 1.518(10)
C14 C15 1.440(10)
C15 C16 1.335(10)
C16 C17 1.438(10)
C17 C18 1.391(10)
C18 C19 1.418(9)
C18 C39 1.491(10)
C19 C20 1.380(10)
C21 C22 1.373(11)
C21 C26 1.402(11)
C22 C23 1.410(11)
C23 C24 1.345(14)
C24 C25 1.386(14)
C25 C26 1.378(11)
C27 C28 1.374(11)
C27 C32 1.396(11)
C28 C29 1.375(11)
C29 C30 1.369(12)
C30 C31 1.348(12)
C31 C32 1.368(11)
C33 C34 1.378(11)
C33 C38 1.398(11)
C34 C35 1.400(11)
C35 C36 1.341(13)
C36 C37 1.353(12)
C37 C38 1.397(10)
C39 C40 1.389(10)
C39 C44 1.401(10)
C40 C41 1.385(10)
C41 C42 1.356(12)
C42 C43 1.381(12)
C43 C44 1.388(11)
C46 C47 1.410(10)
C46 C64 1.432(10)
C46 C90 1.502(10)
C47 C48 1.403(10)
C48 C49 1.386(10)
C48 C66 1.491(10)
C49 C50 1.425(10)
C50 C51 1.347(10)
C51 C52 1.417(10)
C52 C53 1.400(10)
C53 C54 1.376(10)
C53 C72 1.500(10)
C54 C55 1.458(10)
C55 C56 1.360(10)
C56 C57 1.443(10)
C57 C58 1.383(10)
C58 C59 1.414(10)
C58 C78 1.485(10)
C59 C60 1.432(10)
C60 C61 1.331(10)
C61 C62 1.430(10)
C62 C63 1.384(10)
C63 C64 1.421(10)
C63 C84 1.485(10)
C64 C65 1.401(10)
C66 C67 1.376(10)
C66 C71 1.396(10)
C67 C68 1.375(11)
C68 C69 1.389(12)
C69 C70 1.368(11)
C70 C71 1.402(10)
C72 C73 1.376(10)
C72 C77 1.388(10)
C73 C74 1.377(10)
C74 C75 1.390(12)
C75 C76 1.373(12)
C76 C77 1.404(10)
C78 C83 1.372(12)
C78 C79 1.390(12)
C79 C80 1.384(12)
C80 C81 1.383(15)
C81 C82 1.329(15)
C82 C83 1.406(13)
C84 C89 1.368(11)
C84 C85 1.398(11)
C85 C86 1.379(11)
C86 C87 1.418(12)
C87 C88 1.357(12)
C88 C89 1.405(11)
C91 Cl2 1.719(11)
C91 Cl1 1.733(10)
C92 Cl3 1.733(12)
C92 Cl4 1.823(13)
C93 Cl6 1.695(10)
C93 Cl5 1.715(11)
B1 F4 1.331(11)
B1 F1 1.356(12)
B1 F3 1.407(11)
B1 F2 1.414(11)
B2 F7 1.30(3)
B2 F5 1.31(2)
B2 F8 1.32(2)
B2 F6 1.38(3)
B2A F7A 1.4297(10)
B2A F5A 1.4298(10)
B2A F6A 1.4298(10)
B2A F8A 1.4299(10)
